data_7034080
loop_
_publ_author_name
'Kennedy, Alan R.'
'Mulvey, Robert E.'
'Ramsay, Donna L.'
'Robertson, Stuart D.'

_publ_section_title
;
 Heterobimetallic metallation studies of N,N-dimethylphenylethylamine
 (DMPEA): benzylic C-H bond cleavage/dimethylamino capture or intact DMPEA
 complex.
;
_journal_issue 12
_journal_name_full 'Dalton transactions (Cambridge, England : 2003)'
_journal_page_first 5875
_journal_page_last 5887
_journal_paper_doi 10.1039/c5dt00247h
_journal_volume 44
_journal_year 2015
_chemical_formula_moiety 'C23 H50 Al Li N2 O'
_chemical_formula_sum 'C23 H50 Al Li N2 O'
_chemical_formula_weight 404.57
_chemical_name_systematic
; 
 ? 
;
_chemical_properties_physical 'Air-sensitive, Moisture-sensitive, Oxygen-sensitive'
_space_group_IT_number 14
_symmetry_cell_setting monoclinic
_symmetry_space_group_name_Hall '-P 2yn'
_symmetry_space_group_name_H-M 'P 1 21/n 1'
_atom_sites_solution_hydrogens geom
_atom_sites_solution_primary direct
_atom_sites_solution_secondary difmap
_audit_creation_method SHELXL-97
_audit_update_record
;
2015-01-07 deposited with the CCDC.
2015-02-17 downloaded from the CCDC.
;
_cell_angle_alpha 90.00
_cell_angle_beta 91.834(6)
_cell_angle_gamma 90.00
_cell_formula_units_Z 4
_cell_length_a 13.5126(9)
_cell_length_b 12.4361(8)
_cell_length_c 15.2536(10)
_cell_measurement_reflns_used 10705
_cell_measurement_temperature 123(2)
_cell_measurement_theta_max 29.4143
_cell_measurement_theta_min 3.0201
_cell_volume 2562.0(3)
_computing_cell_refinement
;
CrysAlisPro, Oxford Diffraction Ltd.,
Version 1.171.34.40 (release 27-08-2010 CrysAlis171 .NET)
(compiled Aug 27 2010,11:50:40)
;
_computing_data_collection
;
CrysAlisPro, Oxford Diffraction Ltd.,
Version 1.171.34.40 (release 27-08-2010 CrysAlis171 .NET)
(compiled Aug 27 2010,11:50:40)
;
_computing_data_reduction
;
CrysAlisPro, Oxford Diffraction Ltd.,
Version 1.171.34.40 (release 27-08-2010 CrysAlis171 .NET)
(compiled Aug 27 2010,11:50:40)
;
_computing_structure_refinement 'SHELXL-97 (Sheldrick, 1997)'
_computing_structure_solution 'SHELXS-97 (Sheldrick, 1990)'
_diffrn_ambient_temperature 123(2)
_diffrn_measured_fraction_theta_full 0.998
_diffrn_measured_fraction_theta_max 0.913
_diffrn_measurement_device_type 'Oxford Diffraction Xcalibur E'
_diffrn_measurement_method 'omega scans'
_diffrn_radiation_monochromator graphite
_diffrn_radiation_source 'fine-focus sealed tube'
_diffrn_radiation_type MoK\a
_diffrn_radiation_wavelength 0.71073
_diffrn_reflns_av_R_equivalents 0.0303
_diffrn_reflns_av_sigmaI/netI 0.0322
_diffrn_reflns_limit_h_max 18
_diffrn_reflns_limit_h_min -17
_diffrn_reflns_limit_k_max 16
_diffrn_reflns_limit_k_min -16
_diffrn_reflns_limit_l_max 20
_diffrn_reflns_limit_l_min -20
_diffrn_reflns_number 25346
_diffrn_reflns_theta_full 27.00
_diffrn_reflns_theta_max 29.48
_diffrn_reflns_theta_min 3.28
_exptl_absorpt_coefficient_mu 0.093
_exptl_absorpt_correction_T_max 1.00000
_exptl_absorpt_correction_T_min 0.90301
_exptl_absorpt_correction_type multi-scan
_exptl_absorpt_process_details
;
CrysAlisPro, Oxford Diffraction Ltd.,
Version 1.171.34.40 (release 27-08-2010 CrysAlis171 .NET)
(compiled Aug 27 2010,11:50:40)
Empirical absorption correction using spherical harmonics,
 implemented in SCALE3 ABSPACK scaling algorithm.
;
_exptl_crystal_colour colourless
_exptl_crystal_density_diffrn 1.049
_exptl_crystal_density_method 'not measured'
_exptl_crystal_description block
_exptl_crystal_F_000 904
_exptl_crystal_size_max 0.14
_exptl_crystal_size_mid 0.14
_exptl_crystal_size_min 0.12
_refine_diff_density_max 0.310
_refine_diff_density_min -0.201
_refine_diff_density_rms 0.042
_refine_ls_extinction_method none
_refine_ls_goodness_of_fit_ref 1.029
_refine_ls_hydrogen_treatment mixed
_refine_ls_matrix_type full
_refine_ls_number_parameters 279
_refine_ls_number_reflns 6517
_refine_ls_number_restraints 0
_refine_ls_restrained_S_all 1.029
_refine_ls_R_factor_all 0.0569
_refine_ls_R_factor_gt 0.0419
_refine_ls_shift/su_max 0.001
_refine_ls_shift/su_mean 0.000
_refine_ls_structure_factor_coef Fsqd
_refine_ls_weighting_details 'calc w=1/[\s^2^(Fo^2^)+(0.0511P)^2^+0.7828P] where P=(Fo^2^+2Fc^2^)/3'
_refine_ls_weighting_scheme calc
_refine_ls_wR_factor_gt 0.1037
_refine_ls_wR_factor_ref 0.1132
_reflns_number_gt 5238
_reflns_number_total 6517
_reflns_threshold_expression I>2sigma(I)
_cod_data_source_file c5dt00247h2.cif
_cod_data_source_block srdr1203
_cod_depositor_comments 'Adding full bibliography for 7034078--7034081.cif.'
_cod_original_sg_symbol_H-M 'P 21/n'
_cod_database_code 7034080

loop_
_symmetry_equiv_pos_as_xyz
'x, y, z'
'-x+1/2, y+1/2, -z+1/2'
'-x, -y, -z'
'x-1/2, -y-1/2, z-1/2'

loop_
_atom_site_label
_atom_site_type_symbol
_atom_site_fract_x
_atom_site_fract_y
_atom_site_fract_z
_atom_site_U_iso_or_equiv
_atom_site_adp_type
_atom_site_occupancy
_atom_site_symmetry_multiplicity
_atom_site_calc_flag
_atom_site_refinement_flags
Al1 Al 0.26706(2) 0.72869(3) 0.04219(2) 0.01570(9) Uani 1 1 d .
Li1 Li 0.45374(16) 0.74011(19) -0.01627(15) 0.0245(4) Uani 1 1 d .
C1 C 0.18658(10) 0.59111(11) 0.04891(8) 0.0237(3) Uani 1 1 d .
C2 C 0.12485(9) 0.57437(11) 0.13151(9) 0.0257(3) Uani 1 1 d .
H2A H 0.0831 0.6399 0.1391 0.031 Uiso 1 1 calc R
C3 C 0.05529(12) 0.47704(14) 0.12344(11) 0.0421(4) Uani 1 1 d .
H3A H 0.0194 0.4688 0.1779 0.063 Uiso 1 1 calc R
H3B H 0.0942 0.4120 0.1130 0.063 Uiso 1 1 calc R
H3C H 0.0079 0.4882 0.0743 0.063 Uiso 1 1 calc R
C4 C 0.18989(10) 0.56134(12) 0.21346(9) 0.0288(3) Uani 1 1 d .
H4A H 0.1482 0.5546 0.2646 0.043 Uiso 1 1 calc R
H4B H 0.2329 0.6244 0.2206 0.043 Uiso 1 1 calc R
H4C H 0.2306 0.4966 0.2082 0.043 Uiso 1 1 calc R
C5 C 0.19634(9) 0.84074(10) 0.11338(8) 0.0214(2) Uani 1 1 d .
C6 C 0.10558(9) 0.90695(10) 0.08224(8) 0.0230(3) Uani 1 1 d .
H6A H 0.1281 0.9585 0.0367 0.028 Uiso 1 1 calc R
C7 C 0.06283(10) 0.97327(12) 0.15646(9) 0.0312(3) Uani 1 1 d .
H7A H 0.1136 1.0226 0.1801 0.047 Uiso 1 1 calc R
H7B H 0.0416 0.9251 0.2031 0.047 Uiso 1 1 calc R
H7C H 0.0059 1.0147 0.1338 0.047 Uiso 1 1 calc R
C8 C 0.02442(10) 0.83674(12) 0.03957(10) 0.0303(3) Uani 1 1 d .
H8A H 0.0522 0.7947 -0.0081 0.045 Uiso 1 1 calc R
H8B H -0.0290 0.8826 0.0160 0.045 Uiso 1 1 calc R
H8C H -0.0019 0.7879 0.0835 0.045 Uiso 1 1 calc R
N2 N 0.39494(7) 0.70597(8) 0.09901(7) 0.0197(2) Uani 1 1 d .
C9 C 0.42244(10) 0.76874(12) 0.17725(9) 0.0295(3) Uani 1 1 d .
H9A H 0.4933 0.7598 0.1909 0.044 Uiso 1 1 calc R
H9B H 0.3844 0.7435 0.2269 0.044 Uiso 1 1 calc R
H9C H 0.4080 0.8449 0.1664 0.044 Uiso 1 1 calc R
C10 C 0.42786(10) 0.59445(11) 0.11276(9) 0.0273(3) Uani 1 1 d .
H10A H 0.4988 0.5936 0.1282 0.041 Uiso 1 1 calc R
H10B H 0.4157 0.5531 0.0588 0.041 Uiso 1 1 calc R
H10C H 0.3910 0.5622 0.1604 0.041 Uiso 1 1 calc R
N1 N 0.31767(7) 0.76703(8) -0.07506(6) 0.0163(2) Uani 1 1 d .
C11 C 0.30027(9) 0.69303(10) -0.15182(8) 0.0211(2) Uani 1 1 d .
C12 C 0.36854(10) 0.72003(11) -0.22827(8) 0.0263(3) Uani 1 1 d .
H12A H 0.4373 0.6997 -0.2109 0.032 Uiso 1 1 calc R
H12B H 0.3483 0.6757 -0.2797 0.032 Uiso 1 1 calc R
C13 C 0.36731(11) 0.83730(12) -0.25531(9) 0.0310(3) Uani 1 1 d .
H13A H 0.4161 0.8500 -0.3012 0.037 Uiso 1 1 calc R
H13B H 0.3009 0.8573 -0.2792 0.037 Uiso 1 1 calc R
C14 C 0.39325(10) 0.90432(11) -0.17488(9) 0.0282(3) Uani 1 1 d .
H14A H 0.3906 0.9814 -0.1910 0.034 Uiso 1 1 calc R
H14B H 0.4619 0.8876 -0.1548 0.034 Uiso 1 1 calc R
C15 C 0.32314(9) 0.88439(10) -0.09862(8) 0.0214(2) Uani 1 1 d .
C16 C 0.19187(10) 0.69018(13) -0.18643(9) 0.0315(3) Uani 1 1 d .
H16A H 0.1480 0.6793 -0.1373 0.047 Uiso 1 1 calc R
H16B H 0.1832 0.6310 -0.2284 0.047 Uiso 1 1 calc R
H16C H 0.1755 0.7584 -0.2156 0.047 Uiso 1 1 calc R
C17 C 0.32913(12) 0.57824(11) -0.12410(9) 0.0309(3) Uani 1 1 d .
H17A H 0.3968 0.5782 -0.0990 0.046 Uiso 1 1 calc R
H17B H 0.3256 0.5309 -0.1754 0.046 Uiso 1 1 calc R
H17C H 0.2834 0.5524 -0.0802 0.046 Uiso 1 1 calc R
C18 C 0.22233(10) 0.93620(12) -0.12279(9) 0.0307(3) Uani 1 1 d .
H18A H 0.1722 0.9093 -0.0832 0.046 Uiso 1 1 calc R
H18B H 0.2031 0.9177 -0.1834 0.046 Uiso 1 1 calc R
H18C H 0.2276 1.0145 -0.1171 0.046 Uiso 1 1 calc R
C19 C 0.36761(11) 0.94605(11) -0.01940(10) 0.0320(3) Uani 1 1 d .
H19A H 0.3222 0.9421 0.0293 0.048 Uiso 1 1 calc R
H19B H 0.3776 1.0214 -0.0356 0.048 Uiso 1 1 calc R
H19C H 0.4313 0.9139 -0.0015 0.048 Uiso 1 1 calc R
O1 O 0.59269(6) 0.73146(8) -0.03107(6) 0.0282(2) Uani 1 1 d .
C20 C 0.65201(10) 0.72792(12) -0.10818(9) 0.0309(3) Uani 1 1 d .
H20A H 0.6194 0.7677 -0.1573 0.037 Uiso 1 1 calc R
H20B H 0.6632 0.6527 -0.1268 0.037 Uiso 1 1 calc R
C21 C 0.74801(10) 0.78067(13) -0.08033(10) 0.0340(3) Uani 1 1 d .
H21A H 0.7427 0.8600 -0.0829 0.041 Uiso 1 1 calc R
H21B H 0.8028 0.7569 -0.1173 0.041 Uiso 1 1 calc R
C22 C 0.76288(10) 0.74155(13) 0.01384(10) 0.0337(3) Uani 1 1 d .
H22A H 0.8004 0.6732 0.0160 0.040 Uiso 1 1 calc R
H22B H 0.7989 0.7958 0.0501 0.040 Uiso 1 1 calc R
C23 C 0.65874(10) 0.72550(12) 0.04544(10) 0.0310(3) Uani 1 1 d .
H23A H 0.6529 0.6546 0.0743 0.037 Uiso 1 1 calc R
H23B H 0.6422 0.7821 0.0882 0.037 Uiso 1 1 calc R
H1A H 0.1407(12) 0.5887(13) -0.0027(11) 0.037(4) Uiso 1 1 d .
H5A H 0.1767(12) 0.7986(13) 0.1669(11) 0.032(4) Uiso 1 1 d .
H5B H 0.2431(12) 0.8923(13) 0.1403(10) 0.030(4) Uiso 1 1 d .
H1B H 0.2295(11) 0.5252(13) 0.0431(10) 0.029(4) Uiso 1 1 d .

loop_
_atom_site_aniso_label
_atom_site_aniso_U_11
_atom_site_aniso_U_22
_atom_site_aniso_U_33
_atom_site_aniso_U_23
_atom_site_aniso_U_13
_atom_site_aniso_U_12
Al1 0.01295(17) 0.01718(18) 0.01696(18) -0.00036(13) 0.00027(12) 0.00067(12)
Li1 0.0172(10) 0.0317(12) 0.0246(11) 0.0022(9) 0.0003(8) 0.0013(8)
C1 0.0237(6) 0.0253(7) 0.0220(6) 0.0020(5) 0.0003(5) -0.0060(5)
C2 0.0211(6) 0.0266(7) 0.0296(7) 0.0062(5) 0.0035(5) -0.0015(5)
C3 0.0380(9) 0.0521(10) 0.0362(8) 0.0102(7) 0.0016(6) -0.0227(7)
C4 0.0309(7) 0.0307(7) 0.0251(7) 0.0032(5) 0.0044(5) -0.0011(5)
C5 0.0178(6) 0.0237(6) 0.0226(6) -0.0031(5) 0.0006(5) 0.0032(5)
C6 0.0201(6) 0.0242(6) 0.0248(6) 0.0019(5) 0.0047(5) 0.0038(5)
C7 0.0286(7) 0.0339(7) 0.0315(7) 0.0011(6) 0.0091(6) 0.0112(6)
C8 0.0190(6) 0.0337(7) 0.0379(8) 0.0064(6) -0.0040(5) 0.0025(5)
N2 0.0169(5) 0.0243(5) 0.0178(5) 0.0005(4) -0.0012(4) 0.0034(4)
C9 0.0214(7) 0.0433(8) 0.0233(6) -0.0056(6) -0.0049(5) 0.0020(5)
C10 0.0214(6) 0.0299(7) 0.0306(7) 0.0079(5) 0.0023(5) 0.0069(5)
N1 0.0168(5) 0.0149(5) 0.0170(5) -0.0001(4) -0.0005(4) 0.0005(3)
C11 0.0228(6) 0.0235(6) 0.0169(6) -0.0027(5) -0.0001(4) -0.0016(5)
C12 0.0277(7) 0.0309(7) 0.0206(6) -0.0021(5) 0.0049(5) 0.0018(5)
C13 0.0314(7) 0.0374(8) 0.0251(7) 0.0078(6) 0.0117(5) 0.0043(6)
C14 0.0278(7) 0.0231(6) 0.0345(7) 0.0073(5) 0.0102(5) 0.0002(5)
C15 0.0225(6) 0.0175(6) 0.0243(6) 0.0032(5) 0.0039(5) 0.0016(4)
C16 0.0271(7) 0.0453(8) 0.0217(6) -0.0039(6) -0.0028(5) -0.0105(6)
C17 0.0478(9) 0.0199(6) 0.0252(7) -0.0056(5) 0.0071(6) 0.0009(6)
C18 0.0319(7) 0.0307(7) 0.0300(7) 0.0107(6) 0.0088(6) 0.0139(6)
C19 0.0395(8) 0.0184(6) 0.0381(8) -0.0027(5) 0.0031(6) -0.0068(5)
O1 0.0154(4) 0.0427(6) 0.0267(5) 0.0024(4) 0.0025(4) 0.0011(4)
C20 0.0234(7) 0.0411(8) 0.0285(7) -0.0010(6) 0.0059(5) 0.0003(6)
C21 0.0232(7) 0.0392(8) 0.0399(8) 0.0035(6) 0.0075(6) -0.0034(6)
C22 0.0204(7) 0.0434(8) 0.0373(8) -0.0029(6) -0.0007(6) -0.0016(6)
C23 0.0221(7) 0.0390(8) 0.0317(7) 0.0112(6) -0.0014(5) -0.0001(5)

loop_
_atom_type_symbol
_atom_type_description
_atom_type_scat_dispersion_real
_atom_type_scat_dispersion_imag
_atom_type_scat_source
C C 0.0033 0.0016 'International Tables Vol C Tables 4.2.6.8 and 6.1.1.4'
H H 0.0000 0.0000 'International Tables Vol C Tables 4.2.6.8 and 6.1.1.4'
Li Li -0.0003 0.0001 'International Tables Vol C Tables 4.2.6.8 and 6.1.1.4'
N N 0.0061 0.0033 'International Tables Vol C Tables 4.2.6.8 and 6.1.1.4'
O O 0.0106 0.0060 'International Tables Vol C Tables 4.2.6.8 and 6.1.1.4'
Al Al 0.0645 0.0514 'International Tables Vol C Tables 4.2.6.8 and 6.1.1.4'

loop_
_geom_angle_atom_site_label_1
_geom_angle_atom_site_label_2
_geom_angle_atom_site_label_3
_geom_angle
N2 Al1 N1 96.32(4)
N2 Al1 C5 106.93(5)
N1 Al1 C5 119.87(5)
N2 Al1 C1 109.10(5)
N1 Al1 C1 116.51(5)
C5 Al1 C1 106.86(6)
N2 Al1 Li1 47.52(6)
N1 Al1 Li1 48.81(5)
C5 Al1 Li1 126.98(6)
C1 Al1 Li1 124.54(6)
O1 Li1 N2 120.96(12)
O1 Li1 N1 146.49(13)
N2 Li1 N1 92.48(9)
O1 Li1 Al1 166.09(12)
N2 Li1 Al1 45.39(5)
N1 Li1 Al1 47.10(5)
O1 Li1 C15 126.61(11)
N2 Li1 C15 105.63(9)
N1 Li1 C15 31.85(5)
Al1 Li1 C15 66.35(6)
C2 C1 Al1 117.24(9)
C2 C1 H1A 107.7(9)
Al1 C1 H1A 108.0(10)
C2 C1 H1B 106.8(9)
Al1 C1 H1B 111.7(9)
H1A C1 H1B 104.7(13)
C4 C2 C3 108.64(11)
C4 C2 C1 111.90(11)
C3 C2 C1 112.67(12)
C4 C2 H2A 107.8
C3 C2 H2A 107.8
C1 C2 H2A 107.8
C2 C3 H3A 109.5
C2 C3 H3B 109.5
H3A C3 H3B 109.5
C2 C3 H3C 109.5
H3A C3 H3C 109.5
H3B C3 H3C 109.5
C2 C4 H4A 109.5
C2 C4 H4B 109.5
H4A C4 H4B 109.5
C2 C4 H4C 109.5
H4A C4 H4C 109.5
H4B C4 H4C 109.5
C6 C5 Al1 125.98(9)
C6 C5 H5A 107.4(9)
Al1 C5 H5A 102.5(9)
C6 C5 H5B 106.0(9)
Al1 C5 H5B 111.4(9)
H5A C5 H5B 100.5(13)
C7 C6 C8 109.88(11)
C7 C6 C5 112.10(11)
C8 C6 C5 112.27(11)
C7 C6 H6A 107.4
C8 C6 H6A 107.4
C5 C6 H6A 107.4
C6 C7 H7A 109.5
C6 C7 H7B 109.5
H7A C7 H7B 109.5
C6 C7 H7C 109.5
H7A C7 H7C 109.5
H7B C7 H7C 109.5
C6 C8 H8A 109.5
C6 C8 H8B 109.5
H8A C8 H8B 109.5
C6 C8 H8C 109.5
H8A C8 H8C 109.5
H8B C8 H8C 109.5
C9 N2 C10 108.61(10)
C9 N2 Al1 119.24(8)
C10 N2 Al1 117.72(8)
C9 N2 Li1 120.42(11)
C10 N2 Li1 101.48(10)
Al1 N2 Li1 87.09(7)
N2 C9 H9A 109.5
N2 C9 H9B 109.5
H9A C9 H9B 109.5
N2 C9 H9C 109.5
H9A C9 H9C 109.5
H9B C9 H9C 109.5
N2 C10 H10A 109.5
N2 C10 H10B 109.5
H10A C10 H10B 109.5
N2 C10 H10C 109.5
H10A C10 H10C 109.5
H10B C10 H10C 109.5
C11 N1 C15 114.55(9)
C11 N1 Al1 120.23(7)
C15 N1 Al1 117.84(7)
C11 N1 Li1 110.93(9)
C15 N1 Li1 102.29(9)
Al1 N1 Li1 84.09(7)
N1 C11 C17 108.84(10)
N1 C11 C16 113.85(10)
C17 C11 C16 107.64(11)
N1 C11 C12 111.87(10)
C17 C11 C12 104.90(10)
C16 C11 C12 109.26(10)
C13 C12 C11 114.36(11)
C13 C12 H12A 108.7
C11 C12 H12A 108.7
C13 C12 H12B 108.7
C11 C12 H12B 108.7
H12A C12 H12B 107.6
C14 C13 C12 107.98(11)
C14 C13 H13A 110.1
C12 C13 H13A 110.1
C14 C13 H13B 110.1
C12 C13 H13B 110.1
H13A C13 H13B 108.4
C13 C14 C15 112.97(11)
C13 C14 H14A 109.0
C15 C14 H14A 109.0
C13 C14 H14B 109.0
C15 C14 H14B 109.0
H14A C14 H14B 107.8
N1 C15 C19 108.47(10)
N1 C15 C18 114.38(10)
C19 C15 C18 107.45(11)
N1 C15 C14 111.82(10)
C19 C15 C14 106.16(11)
C18 C15 C14 108.17(10)
N1 C15 Li1 45.86(7)
C19 C15 Li1 74.98(9)
C18 C15 Li1 156.79(10)
C14 C15 Li1 92.75(9)
C11 C16 H16A 109.5
C11 C16 H16B 109.5
H16A C16 H16B 109.5
C11 C16 H16C 109.5
H16A C16 H16C 109.5
H16B C16 H16C 109.5
C11 C17 H17A 109.5
C11 C17 H17B 109.5
H17A C17 H17B 109.5
C11 C17 H17C 109.5
H17A C17 H17C 109.5
H17B C17 H17C 109.5
C15 C18 H18A 109.5
C15 C18 H18B 109.5
H18A C18 H18B 109.5
C15 C18 H18C 109.5
H18A C18 H18C 109.5
H18B C18 H18C 109.5
C15 C19 H19A 109.5
C15 C19 H19B 109.5
H19A C19 H19B 109.5
C15 C19 H19C 109.5
H19A C19 H19C 109.5
H19B C19 H19C 109.5
C20 O1 C23 108.10(10)
C20 O1 Li1 132.37(11)
C23 O1 Li1 119.52(11)
O1 C20 C21 104.65(11)
O1 C20 H20A 110.8
C21 C20 H20A 110.8
O1 C20 H20B 110.8
C21 C20 H20B 110.8
H20A C20 H20B 108.9
C20 C21 C22 102.34(11)
C20 C21 H21A 111.3
C22 C21 H21A 111.3
C20 C21 H21B 111.3
C22 C21 H21B 111.3
H21A C21 H21B 109.2
C23 C22 C21 104.25(11)
C23 C22 H22A 110.9
C21 C22 H22A 110.9
C23 C22 H22B 110.9
C21 C22 H22B 110.9
H22A C22 H22B 108.9
O1 C23 C22 106.95(11)
O1 C23 H23A 110.3
C22 C23 H23A 110.3
O1 C23 H23B 110.3
C22 C23 H23B 110.3
H23A C23 H23B 108.6

loop_
_geom_bond_atom_site_label_1
_geom_bond_atom_site_label_2
_geom_bond_distance
Al1 N2 1.9291(11)
Al1 N1 1.9930(10)
Al1 C5 2.0249(13)
Al1 C1 2.0316(13)
Al1 Li1 2.706(2)
Li1 O1 1.901(2)
Li1 N2 1.998(2)
Li1 N1 2.047(2)
Li1 C15 2.787(2)
C1 C2 1.5472(17)
C1 H1A 0.986(17)
C1 H1B 1.010(16)
C2 C4 1.5136(19)
C2 C3 1.5350(19)
C2 H2A 1.0000
C3 H3A 0.9800
C3 H3B 0.9800
C3 H3C 0.9800
C4 H4A 0.9800
C4 H4B 0.9800
C4 H4C 0.9800
C5 C6 1.5396(17)
C5 H5A 1.013(16)
C5 H5B 0.981(16)
C6 C7 1.5289(17)
C6 C8 1.5307(19)
C6 H6A 1.0000
C7 H7A 0.9800
C7 H7B 0.9800
C7 H7C 0.9800
C8 H8A 0.9800
C8 H8B 0.9800
C8 H8C 0.9800
N2 C9 1.4639(16)
N2 C10 1.4695(16)
C9 H9A 0.9800
C9 H9B 0.9800
C9 H9C 0.9800
C10 H10A 0.9800
C10 H10B 0.9800
C10 H10C 0.9800
N1 C11 1.5019(15)
N1 C15 1.5055(15)
C11 C17 1.5356(18)
C11 C16 1.5414(18)
C11 C12 1.5467(17)
C12 C13 1.516(2)
C12 H12A 0.9900
C12 H12B 0.9900
C13 C14 1.515(2)
C13 H13A 0.9900
C13 H13B 0.9900
C14 C15 1.5435(17)
C14 H14A 0.9900
C14 H14B 0.9900
C15 C19 1.5372(18)
C15 C18 1.5409(18)
C16 H16A 0.9800
C16 H16B 0.9800
C16 H16C 0.9800
C17 H17A 0.9800
C17 H17B 0.9800
C17 H17C 0.9800
C18 H18A 0.9800
C18 H18B 0.9800
C18 H18C 0.9800
C19 H19A 0.9800
C19 H19B 0.9800
C19 H19C 0.9800
O1 C20 1.4452(15)
O1 C23 1.4483(17)
C20 C21 1.503(2)
C20 H20A 0.9900
C20 H20B 0.9900
C21 C22 1.524(2)
C21 H21A 0.9900
C21 H21B 0.9900
C22 C23 1.5152(19)
C22 H22A 0.9900
C22 H22B 0.9900
C23 H23A 0.9900
C23 H23B 0.9900

loop_
_geom_torsion_atom_site_label_1
_geom_torsion_atom_site_label_2
_geom_torsion_atom_site_label_3
_geom_torsion_atom_site_label_4
_geom_torsion
N2 Al1 Li1 O1 12.3(5)
N1 Al1 Li1 O1 -169.2(5)
C5 Al1 Li1 O1 91.1(5)
C1 Al1 Li1 O1 -72.4(5)
N1 Al1 Li1 N2 178.50(10)
C5 Al1 Li1 N2 78.74(9)
C1 Al1 Li1 N2 -84.75(9)
N2 Al1 Li1 N1 -178.50(10)
C5 Al1 Li1 N1 -99.76(8)
C1 Al1 Li1 N1 96.76(8)
N2 Al1 Li1 C15 -147.69(9)
N1 Al1 Li1 C15 30.81(5)
C5 Al1 Li1 C15 -68.95(8)
C1 Al1 Li1 C15 127.56(6)
N2 Al1 C1 C2 87.49(10)
N1 Al1 C1 C2 -164.89(9)
C5 Al1 C1 C2 -27.79(11)
Li1 Al1 C1 C2 138.49(10)
Al1 C1 C2 C4 -65.92(13)
Al1 C1 C2 C3 171.30(10)
N2 Al1 C5 C6 162.70(10)
N1 Al1 C5 C6 54.80(12)
C1 Al1 C5 C6 -80.58(12)
Li1 Al1 C5 C6 113.58(12)
Al1 C5 C6 C7 172.45(10)
Al1 C5 C6 C8 48.19(15)
N1 Al1 N2 C9 122.41(10)
C5 Al1 N2 C9 -1.47(11)
C1 Al1 N2 C9 -116.69(10)
Li1 Al1 N2 C9 123.54(13)
N1 Al1 N2 C10 -102.58(9)
C5 Al1 N2 C10 133.54(9)
C1 Al1 N2 C10 18.31(10)
Li1 Al1 N2 C10 -101.45(11)
N1 Al1 N2 Li1 -1.14(8)
C5 Al1 N2 Li1 -125.01(8)
C1 Al1 N2 Li1 119.76(8)
O1 Li1 N2 C9 60.92(18)
N1 Li1 N2 C9 -121.40(11)
Al1 Li1 N2 C9 -122.51(11)
C15 Li1 N2 C9 -91.95(12)
O1 Li1 N2 C10 -58.87(16)
N1 Li1 N2 C10 118.80(10)
Al1 Li1 N2 C10 117.70(9)
C15 Li1 N2 C10 148.26(9)
O1 Li1 N2 Al1 -176.57(13)
N1 Li1 N2 Al1 1.10(8)
C15 Li1 N2 Al1 30.56(8)
N2 Al1 N1 C11 111.93(9)
C5 Al1 N1 C11 -134.40(9)
C1 Al1 N1 C11 -3.10(10)
Li1 Al1 N1 C11 110.82(11)
N2 Al1 N1 C15 -99.68(8)
C5 Al1 N1 C15 13.99(10)
C1 Al1 N1 C15 145.29(8)
Li1 Al1 N1 C15 -100.79(11)
N2 Al1 N1 Li1 1.11(8)
C5 Al1 N1 Li1 114.78(8)
C1 Al1 N1 Li1 -113.92(8)
O1 Li1 N1 C11 55.2(3)
N2 Li1 N1 C11 -121.22(10)
Al1 Li1 N1 C11 -120.15(9)
C15 Li1 N1 C11 122.59(11)
O1 Li1 N1 C15 -67.4(2)
N2 Li1 N1 C15 116.19(10)
Al1 Li1 N1 C15 117.26(8)
O1 Li1 N1 Al1 175.3(2)
N2 Li1 N1 Al1 -1.07(7)
C15 Li1 N1 Al1 -117.26(8)
C15 N1 C11 C17 162.02(10)
Al1 N1 C11 C17 -48.61(12)
Li1 N1 C11 C17 46.86(13)
C15 N1 C11 C16 -77.92(13)
Al1 N1 C11 C16 71.45(12)
Li1 N1 C11 C16 166.92(11)
C15 N1 C11 C12 46.57(13)
Al1 N1 C11 C12 -164.06(8)
Li1 N1 C11 C12 -68.59(13)
N1 C11 C12 C13 -51.08(15)
C17 C11 C12 C13 -168.91(12)
C16 C11 C12 C13 75.92(14)
C11 C12 C13 C14 55.53(15)
C12 C13 C14 C15 -56.89(14)
C11 N1 C15 C19 -165.28(10)
Al1 N1 C15 C19 44.58(12)
Li1 N1 C15 C19 -45.19(12)
C11 N1 C15 C18 74.83(13)
Al1 N1 C15 C18 -75.32(12)
Li1 N1 C15 C18 -165.08(11)
C11 N1 C15 C14 -48.55(14)
Al1 N1 C15 C14 161.31(8)
Li1 N1 C15 C14 71.55(12)
C11 N1 C15 Li1 -120.10(12)
Al1 N1 C15 Li1 89.76(9)
C13 C14 C15 N1 54.46(14)
C13 C14 C15 C19 172.59(11)
C13 C14 C15 C18 -72.35(14)
C13 C14 C15 Li1 97.43(11)
O1 Li1 C15 N1 140.57(17)
N2 Li1 C15 N1 -68.58(10)
Al1 Li1 C15 N1 -45.31(7)
O1 Li1 C15 C19 -83.59(15)
N2 Li1 C15 C19 67.26(11)
N1 Li1 C15 C19 135.84(12)
Al1 Li1 C15 C19 90.53(8)
O1 Li1 C15 C18 177.1(2)
N2 Li1 C15 C18 -32.1(3)
N1 Li1 C15 C18 36.5(3)
Al1 Li1 C15 C18 -8.8(3)
O1 Li1 C15 C14 22.42(15)
N2 Li1 C15 C14 173.26(11)
N1 Li1 C15 C14 -118.15(11)
Al1 Li1 C15 C14 -163.46(9)
N2 Li1 O1 C20 164.20(13)
N1 Li1 O1 C20 -11.6(3)
Al1 Li1 O1 C20 154.0(4)
C15 Li1 O1 C20 -49.0(2)
N2 Li1 O1 C23 -14.85(19)
N1 Li1 O1 C23 169.4(2)
Al1 Li1 O1 C23 -25.0(6)
C15 Li1 O1 C23 131.98(13)
C23 O1 C20 C21 -31.01(15)
Li1 O1 C20 C21 149.85(14)
O1 C20 C21 C22 37.31(14)
C20 C21 C22 C23 -29.73(15)
C20 O1 C23 C22 11.64(15)
Li1 O1 C23 C22 -169.10(12)
C21 C22 C23 O1 11.95(16)
